data_7155140
loop_
_publ_author_name
'Chen, Liang'
'Sun, Jing'
'Xie, Ju'
'Yan, Chao-Guo'

_publ_section_title
;
 Molecular diversity of the three-component reaction of \a-amino acids,
 dialkyl acetylenedicarboxylates and N-substituted maleimides.
;
_journal_issue 27
_journal_name_full 'Organic &amp; biomolecular chemistry'
_journal_page_first 6497
_journal_page_last 6507
_journal_paper_doi 10.1039/c6ob00921b
_journal_volume 14
_journal_year 2016
_chemical_formula_moiety 'C30 H30 N2 O10'
_chemical_formula_sum 'C30 H30 N2 O10'
_chemical_formula_weight 578.56
_chemical_name_systematic
; 
 ? 
;
_space_group_IT_number 2
_symmetry_cell_setting triclinic
_symmetry_space_group_name_Hall '-P 1'
_symmetry_space_group_name_H-M 'P -1'
_atom_sites_solution_hydrogens geom
_atom_sites_solution_primary direct
_atom_sites_solution_secondary difmap
_audit_block_doi 10.5517/cc1kk3y5
_audit_creation_method SHELXL-97
_audit_update_record
;
2016-01-11 deposited with the CCDC.
2016-05-31 downloaded from the CCDC.
;
_cell_angle_alpha 74.859(6)
_cell_angle_beta 68.301(5)
_cell_angle_gamma 76.133(6)
_cell_formula_units_Z 2
_cell_length_a 10.685(2)
_cell_length_b 11.358(2)
_cell_length_c 13.190(2)
_cell_measurement_reflns_used 8008
_cell_measurement_temperature 296(2)
_cell_measurement_theta_max 27.26
_cell_measurement_theta_min 2.21
_cell_volume 1417.3(4)
_computing_cell_refinement 'Bruker SMART'
_computing_data_collection 'Bruker SMART'
_computing_data_reduction 'Bruker SAINT'
_computing_molecular_graphics 'Bruker SHELXTL'
_computing_publication_material 'Bruker SHELXTL'
_computing_structure_refinement 'SHELXL-97 (Sheldrick, 2008)'
_computing_structure_solution 'SHELXS-97 (Sheldrick, 2008)'
_diffrn_ambient_temperature 296(2)
_diffrn_measured_fraction_theta_full 0.991
_diffrn_measured_fraction_theta_max 0.991
_diffrn_measurement_device_type 'CCD area detector'
_diffrn_measurement_method 'phi and omega scans'
_diffrn_radiation_monochromator graphite
_diffrn_radiation_source 'fine-focus sealed tube'
_diffrn_radiation_type MoK\a
_diffrn_radiation_wavelength 0.71073
_diffrn_reflns_av_R_equivalents 0.0541
_diffrn_reflns_av_sigmaI/netI 0.0596
_diffrn_reflns_limit_h_max 13
_diffrn_reflns_limit_h_min -13
_diffrn_reflns_limit_k_max 14
_diffrn_reflns_limit_k_min -14
_diffrn_reflns_limit_l_max 14
_diffrn_reflns_limit_l_min -17
_diffrn_reflns_number 21308
_diffrn_reflns_theta_full 27.51
_diffrn_reflns_theta_max 27.51
_diffrn_reflns_theta_min 1.88
_exptl_absorpt_coefficient_mu 0.103
_exptl_absorpt_correction_T_max 0.976
_exptl_absorpt_correction_T_min 0.964
_exptl_absorpt_correction_type multi-scan
_exptl_absorpt_process_details sadabs
_exptl_crystal_colour colorless
_exptl_crystal_density_diffrn 1.356
_exptl_crystal_density_method 'not measured'
_exptl_crystal_description block
_exptl_crystal_F_000 608
_exptl_crystal_size_max 0.36
_exptl_crystal_size_mid 0.30
_exptl_crystal_size_min 0.24
_refine_diff_density_max 0.183
_refine_diff_density_min -0.247
_refine_diff_density_rms 0.047
_refine_ls_extinction_method none
_refine_ls_goodness_of_fit_ref 1.028
_refine_ls_hydrogen_treatment constr
_refine_ls_matrix_type full
_refine_ls_number_parameters 430
_refine_ls_number_reflns 6464
_refine_ls_number_restraints 928
_refine_ls_restrained_S_all 1.038
_refine_ls_R_factor_all 0.0921
_refine_ls_R_factor_gt 0.0526
_refine_ls_shift/su_max 0.000
_refine_ls_shift/su_mean 0.000
_refine_ls_structure_factor_coef Fsqd
_refine_ls_weighting_details 'calc w=1/[\s^2^(Fo^2^)+(0.0556P)^2^+0.2244P] where P=(Fo^2^+2Fc^2^)/3'
_refine_ls_weighting_scheme calc
_refine_ls_wR_factor_gt 0.1138
_refine_ls_wR_factor_ref 0.1302
_reflns_number_gt 4284
_reflns_number_total 6464
_reflns_threshold_expression >2sigma(I)
_cod_data_source_file c6ob00921b2.cif
_cod_data_source_block 4f
_cod_depositor_comments 'Adding full bibliography for 7155130--7155143.cif.'
_cod_database_code 7155140

loop_
_symmetry_equiv_pos_as_xyz
'x, y, z'
'-x, -y, -z'

loop_
_atom_site_label
_atom_site_type_symbol
_atom_site_fract_x
_atom_site_fract_y
_atom_site_fract_z
_atom_site_U_iso_or_equiv
_atom_site_adp_type
_atom_site_occupancy
_atom_site_symmetry_multiplicity
_atom_site_calc_flag
_atom_site_refinement_flags
_atom_site_disorder_assembly
_atom_site_disorder_group
C1 C 0.53489(18) 0.95545(19) 0.73449(15) 0.0540(5) Uani 1 1 d U . .
H1 H 0.5444 1.0368 0.6993 0.065 Uiso 1 1 calc R . .
C2 C 0.4525(2) 0.9285(2) 0.84410(16) 0.0683(6) Uani 1 1 d U . .
H2 H 0.4074 0.9921 0.8832 0.082 Uiso 1 1 calc R . .
C3 C 0.4371(2) 0.8090(3) 0.89530(17) 0.0711(6) Uani 1 1 d U . .
H3 H 0.3803 0.7918 0.9686 0.085 Uiso 1 1 calc R . .
C4 C 0.5052(2) 0.7148(2) 0.83889(18) 0.0717(6) Uani 1 1 d U . .
H4 H 0.4949 0.6336 0.8742 0.086 Uiso 1 1 calc R . .
C5 C 0.58935(19) 0.73964(19) 0.72929(16) 0.0570(5) Uani 1 1 d U . .
H5 H 0.6362 0.6757 0.6909 0.068 Uiso 1 1 calc R . .
C6 C 0.60238(15) 0.86003(16) 0.67859(13) 0.0399(4) Uani 1 1 d U . .
C7 C 0.67036(15) 0.88080(14) 0.47230(13) 0.0360(4) Uani 1 1 d U . .
C8 C 0.79372(15) 0.91634(15) 0.37241(12) 0.0347(3) Uani 1 1 d U A .
H8 H 0.7682 0.9995 0.3331 0.042 Uiso 1 1 calc R . .
C9 C 0.90065(15) 0.92070(15) 0.42207(12) 0.0359(4) Uani 1 1 d U . .
H9 H 0.9416 0.9960 0.3870 0.043 Uiso 1 1 calc R . .
C10 C 0.82172(16) 0.92050(15) 0.54364(13) 0.0380(4) Uani 1 1 d U . .
C11 C 1.02235(19) 0.67126(19) 0.69108(15) 0.0529(5) Uani 1 1 d U . .
H11 H 0.9391 0.6426 0.7206 0.063 Uiso 1 1 calc R . .
C12 C 1.0894(2) 0.6751(2) 0.76174(17) 0.0658(6) Uani 1 1 d U . .
H12 H 1.0511 0.6488 0.8379 0.079 Uiso 1 1 calc R . .
C13 C 1.2118(2) 0.7173(2) 0.72047(18) 0.0617(5) Uani 1 1 d U . .
H13 H 1.2562 0.7202 0.7684 0.074 Uiso 1 1 calc R . .
C14 C 1.26855(19) 0.75536(18) 0.60805(17) 0.0539(5) Uani 1 1 d U . .
H14 H 1.3517 0.7841 0.5795 0.065 Uiso 1 1 calc R . .
C15 C 1.20199(16) 0.75100(16) 0.53675(15) 0.0446(4) Uani 1 1 d U . .
H15 H 1.2417 0.7764 0.4606 0.054 Uiso 1 1 calc R . .
C16 C 1.07719(16) 0.70935(15) 0.57708(13) 0.0387(4) Uani 1 1 d U . .
C17 C 1.00508(16) 0.69781(15) 0.50118(13) 0.0387(4) Uani 1 1 d U . .
H17A H 0.9103 0.6922 0.5447 0.046 Uiso 1 1 calc R . .
H17B H 1.0457 0.6212 0.4741 0.046 Uiso 1 1 calc R . .
C18 C 1.00982(15) 0.80439(15) 0.40063(12) 0.0351(3) Uani 1 1 d U . .
H18 H 1.1003 0.8292 0.3719 0.042 Uiso 1 1 calc R . .
C19 C 1.08333(15) 0.68877(15) 0.24566(13) 0.0385(4) Uani 1 1 d U . .
C20 C 1.22207(18) 0.65754(19) 0.26145(15) 0.0466(4) Uani 1 1 d U . .
C21 C 1.4359(2) 0.7195(3) 0.2054(2) 0.0932(9) Uani 1 1 d U . .
H21A H 1.4345 0.7113 0.2801 0.140 Uiso 1 1 calc R . .
H21B H 1.4837 0.7858 0.1581 0.140 Uiso 1 1 calc R . .
H21C H 1.4812 0.6438 0.1794 0.140 Uiso 1 1 calc R . .
C22 C 1.06446(17) 0.63799(17) 0.17146(14) 0.0465(4) Uani 1 1 d U . .
H22 H 0.9774 0.6495 0.1670 0.056 Uiso 1 1 calc R . .
C23 C 1.17554(18) 0.56638(17) 0.09874(15) 0.0481(4) Uani 1 1 d U . .
C24 C 1.2287(3) 0.4374(2) -0.0317(2) 0.0819(7) Uani 1 1 d U . .
H24A H 1.2921 0.4856 -0.0898 0.123 Uiso 1 1 calc R . .
H24B H 1.1839 0.4006 -0.0638 0.123 Uiso 1 1 calc R . .
H24C H 1.2767 0.3737 0.0106 0.123 Uiso 1 1 calc R . .
C25 C 0.86108(15) 0.82926(15) 0.28667(12) 0.0354(3) Uani 1 1 d U . .
C26 C 0.76649(15) 0.73651(16) 0.30520(14) 0.0395(4) Uani 1 1 d U A .
C27 C 0.6653(2) 0.56909(19) 0.4309(2) 0.0678(6) Uani 1 1 d U A .
H27A H 0.5758 0.6167 0.4408 0.102 Uiso 1 1 calc R . .
H27B H 0.6679 0.5154 0.4999 0.102 Uiso 1 1 calc R . .
H27C H 0.6866 0.5205 0.3753 0.102 Uiso 1 1 calc R . .
O9 O 0.9343(2) 1.11338(18) 0.08477(15) 0.0707(6) Uani 0.775(3) 1 d PU A 1
C29 C 0.9655(3) 1.0134(3) 0.13492(18) 0.0459(6) Uani 0.775(3) 1 d PDU A 1
C28 C 0.8874(8) 0.9103(5) 0.1685(6) 0.0426(10) Uani 0.775(3) 1 d PU A 1
H28A H 0.9341 0.8555 0.1157 0.051 Uiso 0.775(3) 1 calc PR A 1
H28B H 0.7991 0.9448 0.1592 0.051 Uiso 0.775(3) 1 calc PR A 1
O10 O 1.0800(3) 0.9794(3) 0.1628(4) 0.0634(10) Uani 0.775(3) 1 d PDU A 1
C30 C 1.1730(7) 1.0675(7) 0.1236(7) 0.0735(18) Uani 0.775(3) 1 d PDU A 1
H30A H 1.1950 1.0941 0.0445 0.110 Uiso 0.775(3) 1 calc PR A 1
H30B H 1.2549 1.0296 0.1410 0.110 Uiso 0.775(3) 1 calc PR A 1
H30C H 1.1309 1.1376 0.1590 0.110 Uiso 0.775(3) 1 calc PR A 1
O9' O 1.1198(5) 0.9106(6) 0.0348(4) 0.0561(18) Uani 0.225(3) 1 d PU A 2
C29' C 1.0335(9) 0.9337(8) 0.1177(6) 0.0438(15) Uani 0.225(3) 1 d PDU A 2
C28' C 0.893(3) 0.8861(18) 0.163(2) 0.0374(19) Uani 0.225(3) 1 d PU A 2
H28C H 0.8218 0.9542 0.1524 0.045 Uiso 0.225(3) 1 calc PR A 2
H28D H 0.8972 0.8247 0.1224 0.045 Uiso 0.225(3) 1 calc PR A 2
O10' O 1.0410(11) 1.0124(12) 0.1753(11) 0.052(2) Uani 0.225(3) 1 d PDU A 2
C30' C 1.163(2) 1.068(2) 0.139(2) 0.070(5) Uani 0.225(3) 1 d PDU A 2
H30D H 1.1514 1.1465 0.0909 0.106 Uiso 0.225(3) 1 calc PR A 2
H30E H 1.2396 1.0147 0.0986 0.106 Uiso 0.225(3) 1 calc PR A 2
H30F H 1.1797 1.0790 0.2021 0.106 Uiso 0.225(3) 1 calc PR A 2
N1 N 0.69481(13) 0.88651(13) 0.56675(10) 0.0379(3) Uani 1 1 d . . .
N2 N 0.98703(12) 0.76591(13) 0.31080(10) 0.0359(3) Uani 1 1 d . A .
O1 O 0.56649(11) 0.85819(12) 0.47073(10) 0.0486(3) Uani 1 1 d U . .
O2 O 0.85653(12) 0.94407(12) 0.61203(10) 0.0527(3) Uani 1 1 d . . .
O3 O 1.25574(15) 0.56624(15) 0.32149(12) 0.0712(4) Uani 1 1 d U . .
O4 O 1.29716(12) 0.74579(13) 0.20328(11) 0.0583(4) Uani 1 1 d U . .
O5 O 1.29476(13) 0.55128(14) 0.08888(12) 0.0664(4) Uani 1 1 d U . .
O6 O 1.12845(14) 0.51615(13) 0.04028(11) 0.0648(4) Uani 1 1 d U . .
O7 O 0.70199(12) 0.74253(13) 0.24560(11) 0.0570(4) Uani 1 1 d U . .
O8 O 0.76477(11) 0.65167(11) 0.39569(10) 0.0487(3) Uani 1 1 d U . .

loop_
_atom_site_aniso_label
_atom_site_aniso_U_11
_atom_site_aniso_U_22
_atom_site_aniso_U_33
_atom_site_aniso_U_23
_atom_site_aniso_U_13
_atom_site_aniso_U_12
C1 0.0480(10) 0.0629(12) 0.0401(10) -0.0136(9) -0.0047(8) -0.0007(9)
C2 0.0508(11) 0.0980(17) 0.0427(11) -0.0248(11) -0.0029(9) 0.0051(11)
C3 0.0476(11) 0.1118(18) 0.0357(10) 0.0007(11) -0.0025(9) -0.0136(12)
C4 0.0594(12) 0.0802(15) 0.0573(13) 0.0140(11) -0.0101(10) -0.0224(11)
C5 0.0483(10) 0.0590(12) 0.0525(11) -0.0082(9) -0.0022(8) -0.0140(9)
C6 0.0296(8) 0.0547(10) 0.0315(8) -0.0080(7) -0.0045(6) -0.0087(7)
C7 0.0308(7) 0.0403(9) 0.0366(8) -0.0115(7) -0.0057(6) -0.0090(6)
C8 0.0325(7) 0.0424(9) 0.0297(8) -0.0079(6) -0.0064(6) -0.0118(6)
C9 0.0328(7) 0.0455(9) 0.0312(8) -0.0108(7) -0.0039(6) -0.0166(7)
C10 0.0345(8) 0.0459(9) 0.0348(8) -0.0140(7) -0.0051(7) -0.0120(7)
C11 0.0477(10) 0.0730(12) 0.0382(10) -0.0031(8) -0.0125(8) -0.0206(9)
C12 0.0689(13) 0.0918(15) 0.0394(10) -0.0066(10) -0.0231(9) -0.0159(11)
C13 0.0633(12) 0.0751(14) 0.0624(13) -0.0167(10) -0.0368(10) -0.0097(10)
C14 0.0453(10) 0.0574(12) 0.0687(13) -0.0133(9) -0.0262(9) -0.0122(8)
C15 0.0392(9) 0.0542(10) 0.0418(9) -0.0072(8) -0.0123(7) -0.0135(8)
C16 0.0365(8) 0.0455(9) 0.0361(9) -0.0077(7) -0.0121(7) -0.0099(7)
C17 0.0360(8) 0.0486(9) 0.0338(8) -0.0090(7) -0.0080(6) -0.0150(7)
C18 0.0295(7) 0.0500(9) 0.0296(8) -0.0121(7) -0.0060(6) -0.0143(7)
C19 0.0318(8) 0.0503(10) 0.0330(8) -0.0113(7) -0.0053(6) -0.0103(7)
C20 0.0396(9) 0.0624(12) 0.0388(9) -0.0212(9) -0.0095(8) -0.0023(9)
C21 0.0306(10) 0.146(2) 0.111(2) -0.0505(18) -0.0165(12) -0.0117(13)
C22 0.0351(8) 0.0643(11) 0.0425(9) -0.0233(8) -0.0061(7) -0.0089(8)
C23 0.0456(10) 0.0572(11) 0.0410(10) -0.0184(8) -0.0067(8) -0.0094(8)
C24 0.0903(17) 0.0862(17) 0.0699(15) -0.0520(13) -0.0108(13) 0.0006(13)
C25 0.0300(7) 0.0479(9) 0.0301(8) -0.0105(7) -0.0076(6) -0.0100(7)
C26 0.0308(8) 0.0513(10) 0.0398(9) -0.0190(8) -0.0081(7) -0.0074(7)
C27 0.0572(12) 0.0526(12) 0.0943(16) -0.0042(11) -0.0217(11) -0.0261(10)
O9 0.0825(14) 0.0592(13) 0.0576(12) 0.0039(9) -0.0183(10) -0.0118(10)
C29 0.0508(14) 0.0564(16) 0.0236(11) -0.0095(11) -0.0021(10) -0.0104(12)
C28 0.0452(14) 0.055(2) 0.0301(14) -0.0108(17) -0.0125(11) -0.0105(18)
O10 0.0559(19) 0.066(2) 0.069(2) 0.0040(13) -0.0223(17) -0.0271(14)
C30 0.070(3) 0.099(3) 0.062(3) -0.020(3) -0.008(3) -0.050(2)
O9' 0.043(3) 0.073(4) 0.037(3) -0.006(3) 0.004(2) -0.011(3)
C29' 0.039(2) 0.056(3) 0.031(2) -0.006(2) -0.006(2) -0.007(2)
C28' 0.036(3) 0.048(3) 0.032(3) -0.013(3) -0.007(3) -0.015(3)
O10' 0.047(5) 0.066(5) 0.036(3) -0.008(3) -0.002(4) -0.020(4)
C30' 0.066(7) 0.072(8) 0.038(6) 0.018(6) 0.014(6) -0.027(6)
N1 0.0323(7) 0.0524(8) 0.0286(7) -0.0123(6) -0.0022(5) -0.0138(6)
N2 0.0279(6) 0.0528(8) 0.0307(7) -0.0155(6) -0.0069(5) -0.0092(6)
O1 0.0317(6) 0.0712(8) 0.0463(7) -0.0174(6) -0.0069(5) -0.0169(6)
O2 0.0461(7) 0.0817(9) 0.0396(7) -0.0263(6) -0.0065(5) -0.0232(6)
O3 0.0635(9) 0.0832(11) 0.0600(9) -0.0124(8) -0.0270(7) 0.0102(8)
O4 0.0313(6) 0.0796(10) 0.0669(9) -0.0242(7) -0.0099(6) -0.0128(6)
O5 0.0439(8) 0.0877(11) 0.0688(9) -0.0403(8) -0.0099(7) 0.0010(7)
O6 0.0587(8) 0.0860(10) 0.0590(9) -0.0456(8) -0.0096(7) -0.0095(7)
O7 0.0466(7) 0.0832(10) 0.0562(8) -0.0216(7) -0.0217(6) -0.0210(7)
O8 0.0411(7) 0.0483(7) 0.0591(8) -0.0061(6) -0.0168(6) -0.0154(5)

loop_
_atom_type_symbol
_atom_type_description
_atom_type_scat_dispersion_real
_atom_type_scat_dispersion_imag
_atom_type_scat_source
C C 0.0033 0.0016 'International Tables Vol C Tables 4.2.6.8 and 6.1.1.4'
H H 0.0000 0.0000 'International Tables Vol C Tables 4.2.6.8 and 6.1.1.4'
N N 0.0061 0.0033 'International Tables Vol C Tables 4.2.6.8 and 6.1.1.4'
O O 0.0106 0.0060 'International Tables Vol C Tables 4.2.6.8 and 6.1.1.4'

loop_
_geom_angle_atom_site_label_1
_geom_angle_atom_site_label_2
_geom_angle_atom_site_label_3
_geom_angle
C6 C1 C2 118.88(19)
C6 C1 H1 120.6
C2 C1 H1 120.6
C3 C2 C1 120.5(2)
C3 C2 H2 119.8
C1 C2 H2 119.8
C4 C3 C2 120.09(19)
C4 C3 H3 120.0
C2 C3 H3 120.0
C3 C4 C5 120.3(2)
C3 C4 H4 119.8
C5 C4 H4 119.8
C6 C5 C4 118.91(19)
C6 C5 H5 120.5
C4 C5 H5 120.5
C5 C6 C1 121.28(16)
C5 C6 N1 119.39(15)
C1 C6 N1 119.23(15)
O1 C7 N1 125.23(14)
O1 C7 C8 127.13(15)
N1 C7 C8 107.53(12)
C7 C8 C9 105.01(12)
C7 C8 C25 118.06(12)
C9 C8 C25 107.56(12)
C7 C8 H8 108.6
C9 C8 H8 108.6
C25 C8 H8 108.6
C10 C9 C8 104.28(12)
C10 C9 C18 113.73(13)
C8 C9 C18 106.39(12)
C10 C9 H9 110.7
C8 C9 H9 110.7
C18 C9 H9 110.7
O2 C10 N1 123.67(14)
O2 C10 C9 128.42(14)
N1 C10 C9 107.91(13)
C12 C11 C16 121.08(18)
C12 C11 H11 119.5
C16 C11 H11 119.5
C13 C12 C11 120.59(18)
C13 C12 H12 119.7
C11 C12 H12 119.7
C12 C13 C14 119.57(17)
C12 C13 H13 120.2
C14 C13 H13 120.2
C13 C14 C15 120.06(17)
C13 C14 H14 120.0
C15 C14 H14 120.0
C14 C15 C16 121.24(16)
C14 C15 H15 119.4
C16 C15 H15 119.4
C11 C16 C15 117.45(15)
C11 C16 C17 119.91(14)
C15 C16 C17 122.54(14)
C16 C17 C18 115.18(13)
C16 C17 H17A 108.5
C18 C17 H17A 108.5
C16 C17 H17B 108.5
C18 C17 H17B 108.5
H17A C17 H17B 107.5
N2 C18 C17 111.33(12)
N2 C18 C9 103.60(12)
C17 C18 C9 116.19(12)
N2 C18 H18 108.5
C17 C18 H18 108.5
C9 C18 H18 108.5
C22 C19 N2 125.87(15)
C22 C19 C20 118.48(15)
N2 C19 C20 115.64(14)
O3 C20 O4 125.46(17)
O3 C20 C19 123.33(18)
O4 C20 C19 111.18(16)
O4 C21 H21A 109.5
O4 C21 H21B 109.5
H21A C21 H21B 109.5
O4 C21 H21C 109.5
H21A C21 H21C 109.5
H21B C21 H21C 109.5
C19 C22 C23 122.06(16)
C19 C22 H22 119.0
C23 C22 H22 119.0
O5 C23 O6 122.74(16)
O5 C23 C22 126.63(17)
O6 C23 C22 110.63(15)
O6 C24 H24A 109.5
O6 C24 H24B 109.5
H24A C24 H24B 109.5
O6 C24 H24C 109.5
H24A C24 H24C 109.5
H24B C24 H24C 109.5
N2 C25 C28' 110.4(10)
N2 C25 C26 111.19(13)
C28' C25 C26 103.2(10)
N2 C25 C28 113.4(3)
C28' C25 C28 10.7(9)
C26 C25 C28 110.3(3)
N2 C25 C8 103.39(12)
C28' C25 C8 118.6(7)
C26 C25 C8 110.27(12)
C28 C25 C8 108.0(2)
O7 C26 O8 125.03(15)
O7 C26 C25 124.12(16)
O8 C26 C25 110.84(13)
O8 C27 H27A 109.5
O8 C27 H27B 109.5
H27A C27 H27B 109.5
O8 C27 H27C 109.5
H27A C27 H27C 109.5
H27B C27 H27C 109.5
O9 C29 O10 123.8(3)
O9 C29 C28 124.2(4)
O10 C29 C28 111.9(4)
C29 C28 C25 120.2(6)
C29 C28 H28A 107.3
C25 C28 H28A 107.3
C29 C28 H28B 107.3
C25 C28 H28B 107.3
H28A C28 H28B 106.9
C29 O10 C30 117.2(4)
O9' C29' O10' 123.4(9)
O9' C29' C28' 122.4(11)
O10' C29' C28' 113.8(11)
C25 C28' C29' 109.7(19)
C25 C28' H28C 109.7
C29' C28' H28C 109.7
C25 C28' H28D 109.7
C29' C28' H28D 109.7
H28C C28' H28D 108.2
C29' O10' C30' 119.3(15)
O10' C30' H30D 109.5
O10' C30' H30E 109.5
H30D C30' H30E 109.5
O10' C30' H30F 109.5
H30D C30' H30F 109.5
H30E C30' H30F 109.5
C7 N1 C10 113.08(12)
C7 N1 C6 124.90(13)
C10 N1 C6 122.02(13)
C19 N2 C25 121.92(13)
C19 N2 C18 122.56(12)
C25 N2 C18 115.05(12)
C20 O4 C21 115.25(18)
C23 O6 C24 116.10(16)
C26 O8 C27 116.16(14)

loop_
_geom_bond_atom_site_label_1
_geom_bond_atom_site_label_2
_geom_bond_distance
C1 C6 1.374(2)
C1 C2 1.384(3)
C1 H1 0.9300
C2 C3 1.368(3)
C2 H2 0.9300
C3 C4 1.368(3)
C3 H3 0.9300
C4 C5 1.388(3)
C4 H4 0.9300
C5 C6 1.372(3)
C5 H5 0.9300
C6 N1 1.4405(19)
C7 O1 1.2061(18)
C7 N1 1.384(2)
C7 C8 1.526(2)
C8 C9 1.528(2)
C8 C25 1.554(2)
C8 H8 0.9800
C9 C10 1.511(2)
C9 C18 1.549(2)
C9 H9 0.9800
C10 O2 1.2023(19)
C10 N1 1.402(2)
C11 C12 1.384(3)
C11 C16 1.386(2)
C11 H11 0.9300
C12 C13 1.369(3)
C12 H12 0.9300
C13 C14 1.371(3)
C13 H13 0.9300
C14 C15 1.389(2)
C14 H14 0.9300
C15 C16 1.390(2)
C15 H15 0.9300
C16 C17 1.517(2)
C17 C18 1.539(2)
C17 H17A 0.9700
C17 H17B 0.9700
C18 N2 1.4794(19)
C18 H18 0.9800
C19 C22 1.352(2)
C19 N2 1.368(2)
C19 C20 1.518(2)
C20 O3 1.198(2)
C20 O4 1.329(2)
C21 O4 1.449(2)
C21 H21A 0.9600
C21 H21B 0.9600
C21 H21C 0.9600
C22 C23 1.447(2)
C22 H22 0.9300
C23 O5 1.206(2)
C23 O6 1.352(2)
C24 O6 1.442(2)
C24 H24A 0.9600
C24 H24B 0.9600
C24 H24C 0.9600
C25 N2 1.471(2)
C25 C28' 1.53(3)
C25 C26 1.544(2)
C25 C28 1.551(7)
C26 O7 1.2031(19)
C26 O8 1.321(2)
C27 O8 1.453(2)
C27 H27A 0.9600
C27 H27B 0.9600
C27 H27C 0.9600
O9 C29 1.194(3)
C29 O10 1.346(3)
C29 C28 1.481(7)
C28 H28A 0.9700
C28 H28B 0.9700
O10 C30 1.444(3)
C30 H30A 0.9600
C30 H30B 0.9600
C30 H30C 0.9600
O9' C29' 1.185(9)
C29' O10' 1.348(5)
C29' C28' 1.57(3)
C28' H28C 0.9700
C28' H28D 0.9700
O10' C30' 1.450(5)
C30' H30D 0.9600
C30' H30E 0.9600
C30' H30F 0.9600
